data_7232886
loop_
_publ_author_name
'Pal, Manoj K.'
'Dey, Sandip'
'Neogy, Suman'
'Kumar, Mukesh'

_publ_section_title
;
 Synthesis and structure of [(Ph3P)2Cu(\m-SeCH2Ph)2In(SeCH2Ph)2] as a
 single-source precursor for the preparation of CuInSe2 nano-materials
;
_journal_issue 32
_journal_name_full 'RSC Advances'
_journal_page_first 18302
_journal_paper_doi 10.1039/C9RA03429C
_journal_volume 9
_journal_year 2019
_chemical_formula_moiety 'C64 H58 Cu In P2 Se4'
_chemical_formula_sum 'C64 H58 Cu In P2 Se4'
_chemical_formula_weight 1383.24
_space_group_crystal_system monoclinic
_space_group_IT_number 15
_space_group_name_Hall '-C 2yc'
_space_group_name_H-M_alt 'C 1 2/c 1'
_symmetry_space_group_name_Hall '-C 2yc'
_symmetry_space_group_name_H-M 'C 1 2/c 1'
_atom_sites_solution_hydrogens geom
_audit_creation_date 2017-11-07
_audit_creation_method
;
Olex2 1.2
(compiled 2015.09.30 svn.r3233 for OlexSys, GUI svn.r5103)
;
_audit_update_record
;
2019-04-22 deposited with the CCDC.    2019-05-28 downloaded from the CCDC.
;
_cell_angle_alpha 90
_cell_angle_beta 110.171(5)
_cell_angle_gamma 90
_cell_formula_units_Z 4
_cell_length_a 22.6988(9)
_cell_length_b 13.1304(4)
_cell_length_c 21.1832(10)
_cell_measurement_reflns_used 5803
_cell_measurement_temperature 293
_cell_measurement_theta_max 66.9930
_cell_measurement_theta_min 3.9380
_cell_volume 5926.3(4)
_computing_cell_refinement 'CrysAlisPro 1.171.38.43 (Rigaku OD, 2015)'
_computing_data_collection 'CrysAlisPro 1.171.38.43 (Rigaku OD, 2015)'
_computing_data_reduction 'CrysAlisPro 1.171.38.43 (Rigaku OD, 2015)'
_computing_molecular_graphics 'Olex2 (Dolomanov et al., 2009)'
_computing_publication_material 'Olex2 (Dolomanov et al., 2009)'
_computing_structure_refinement 'ShelXL (Sheldrick, 2015)'
_computing_structure_solution 'ShelXT (Sheldrick, 2015)'
_diffrn_ambient_temperature 293
_diffrn_detector 'CCD plate'
_diffrn_detector_area_resol_mean 8.3200
_diffrn_detector_type Titan
_diffrn_measured_fraction_theta_full 0.990
_diffrn_measured_fraction_theta_max 0.990
_diffrn_measurement_details
;
List of Runs (angles in degrees, time in seconds):

  # Type    Start    End  Width  t~exp~   \w     \q     \k     \f   Frames
#--------------------------------------------------------------------------
  1  \w     18.00 112.00   1.00    2.00    --   43.54  57.00 -90.00   94
  2  \w    131.00 157.00   1.00   10.00    --  102.90  77.00-180.00   26
  3  \w     81.00 109.00   1.00   10.00    --  102.90  77.00-180.00   28
  4  \w     36.00 129.00   1.00   10.00    --  102.90 -30.00-180.00   93
  5  \w     52.00 110.00   1.00   10.00    --  102.90 -95.00 -90.00   58
  6  \w     44.00  94.00   1.00   10.00    --  102.90 -77.00 -60.00   50
  7  \w     34.00 142.00   1.00   10.00    --  102.90 -15.00   0.00  108
  8  \w     96.00 157.00   1.00   10.00    --  102.90  15.00  30.00   61
  9  \w     79.00 120.00   1.00   10.00    --  102.90  45.00   0.00   41
 10  \w     72.00  97.00   1.00    2.00    --   43.54 126.00 150.00   25
 11  \w    -26.00  69.00   1.00    2.00    --   43.54 -57.00 120.00   95
 12  \w      9.00  85.00   1.00    2.00    --   43.54-126.00  60.00   76
 13  \w     33.00 122.00   1.00   10.00    --  102.90 -61.00  30.00   89
 14  \w     86.00 121.00   1.00   10.00    --  102.90-126.00 150.00   35
 15  \w     34.00  98.00   1.00   10.00    --  102.90 -95.00  30.00   64
 16  \w     20.00  64.00   1.00   10.00    --  102.90 -95.00-120.00   44
 17  \w     24.00 107.00   1.00   10.00    --  102.90 -95.00-180.00   83
 18  \w   -116.00 -91.00   1.00    2.00    --  -43.54 -99.00 -90.00   25
;
_diffrn_measurement_device 'four-circle diffractometer'
_diffrn_measurement_device_type 'SuperNova, Single source at offset, Titan'
_diffrn_measurement_method '\w scans'
_diffrn_orient_matrix_type 'CrysAlisPro convention (1999,Acta A55,543-557)'
_diffrn_orient_matrix_UB_11 0.0428068000
_diffrn_orient_matrix_UB_12 0.0891345000
_diffrn_orient_matrix_UB_13 0.0352827000
_diffrn_orient_matrix_UB_21 0.0338214000
_diffrn_orient_matrix_UB_22 -0.0697461000
_diffrn_orient_matrix_UB_23 0.0600461000
_diffrn_orient_matrix_UB_31 0.0474580000
_diffrn_orient_matrix_UB_32 -0.0307559000
_diffrn_orient_matrix_UB_33 -0.0339774000
_diffrn_radiation_monochromator mirror
_diffrn_radiation_probe x-ray
_diffrn_radiation_type CuK\a
_diffrn_radiation_wavelength 1.54184
_diffrn_reflns_av_R_equivalents 0.1022
_diffrn_reflns_av_unetI/netI 0.0854
_diffrn_reflns_Laue_measured_fraction_full 0.990
_diffrn_reflns_Laue_measured_fraction_max 0.990
_diffrn_reflns_limit_h_max 26
_diffrn_reflns_limit_h_min -22
_diffrn_reflns_limit_k_max 14
_diffrn_reflns_limit_k_min -15
_diffrn_reflns_limit_l_max 21
_diffrn_reflns_limit_l_min -25
_diffrn_reflns_number 17451
_diffrn_reflns_point_group_measured_fraction_full 0.990
_diffrn_reflns_point_group_measured_fraction_max 0.990
_diffrn_reflns_theta_full 67.427
_diffrn_reflns_theta_max 67.427
_diffrn_reflns_theta_min 3.955
_diffrn_source 'micro-focus sealed X-ray tube'
_diffrn_source_type 'SuperNova (Cu) X-ray Source'
_exptl_absorpt_coefficient_mu 7.156
_exptl_absorpt_correction_T_max 0.566
_exptl_absorpt_correction_T_min 0.242
_exptl_absorpt_correction_type gaussian
_exptl_absorpt_process_details
;
CrysAlisPro 1.171.38.43 (Rigaku Oxford Diffraction, 2015)
Numerical absorption correction based on gaussian integration over
            a multifaceted crystal model
Empirical absorption correction using spherical harmonics,
 implemented in SCALE3 ABSPACK scaling algorithm.
;
_exptl_crystal_colour orange
_exptl_crystal_colour_primary orange
_exptl_crystal_density_diffrn 1.550
_exptl_crystal_description block
_exptl_crystal_F_000 2744
_exptl_crystal_size_max 0.275
_exptl_crystal_size_mid 0.148
_exptl_crystal_size_min 0.108
_refine_diff_density_max 1.017
_refine_diff_density_min -1.248
_refine_diff_density_rms 0.145
_refine_ls_extinction_method none
_refine_ls_goodness_of_fit_ref 1.121
_refine_ls_hydrogen_treatment constr
_refine_ls_matrix_type full
_refine_ls_number_parameters 296
_refine_ls_number_reflns 5291
_refine_ls_number_restraints 0
_refine_ls_restrained_S_all 1.121
_refine_ls_R_factor_all 0.1175
_refine_ls_R_factor_gt 0.0684
_refine_ls_shift/su_max 0.000
_refine_ls_shift/su_mean 0.000
_refine_ls_structure_factor_coef Fsqd
_refine_ls_weighting_details 'w=1/[\s^2^(Fo^2^)+(0.1094P)^2^+15.4635P] where P=(Fo^2^+2Fc^2^)/3'
_refine_ls_weighting_scheme calc
_refine_ls_wR_factor_gt 0.1727
_refine_ls_wR_factor_ref 0.2523
_reflns_Friedel_coverage 0.000
_reflns_number_gt 3200
_reflns_number_total 5291
_reflns_threshold_expression 'I > 2\s(I)'
_cod_data_source_file c9ra03429c2.cif
_cod_data_source_block exp_129
_cod_database_code 7232886
_chemical_oxdiff_formula 'C64 Cu In P2 Se4'
_shelx_space_group_comment
;
The symmetry employed for this shelxl refinement is uniquely defined
by the following loop, which should always be used as a source of
symmetry information in preference to the above space-group names.
They are only intended as comments.
;
_reflns_odcompleteness_completeness 99.33
_reflns_odcompleteness_iscentric 1
_reflns_odcompleteness_theta 66.97
_olex2_refinement_description
;
1. Fixed Uiso
 At 1.2 times of:
  All C(H) groups, All C(H,H) groups
2. Uiso/Uaniso restraints and constraints
Uanis(C9) = Uanis(C10) = Uanis(C11) = Uanis(C12) = Uanis(C13) = Uanis(C14)
3.a Secondary CH2 refined with riding coordinates:
 C8(H8A,H8B), C7(H7A,H7B)
3.b Aromatic/amide H refined with riding coordinates:
 C22(H22), C32(H32), C28(H28), C5(H5), C16(H16), C26(H26), C23(H23), C10(H10),
 C20(H20), C19(H19), C31(H31), C14(H14), C25(H25), C29(H29), C1(H1), C17(H17),
 C18(H18), C30(H30), C4(H4), C24(H24), C2(H2), C12(H12), C11(H11), C13(H13),
 C3(H3)
;
_shelx_shelxl_version_number 2014/7
_olex2_date_sample_data_collection 2017-10-26
_olex2_submission_special_instructions 'No special instructions were received'
_oxdiff_exptl_absorpt_empirical_details
;
Empirical correction (ABSPACK) includes:
- Absorption correction using spherical harmonics
- Frame scaling
;
_oxdiff_exptl_absorpt_empirical_full_max 3.735
_oxdiff_exptl_absorpt_empirical_full_min 0.333

loop_
_space_group_symop_operation_xyz
'x, y, z'
'-x, y, -z+1/2'
'x+1/2, y+1/2, z'
'-x+1/2, y+1/2, -z+1/2'
'-x, -y, -z'
'x, -y, z-1/2'
'-x+1/2, -y+1/2, -z'
'x+1/2, -y+1/2, z-1/2'

loop_
_atom_site_label
_atom_site_type_symbol
_atom_site_fract_x
_atom_site_fract_y
_atom_site_fract_z
_atom_site_U_iso_or_equiv
_atom_site_adp_type
_atom_site_occupancy
_atom_site_site_symmetry_order
_atom_site_calc_flag
_atom_site_refinement_flags_posn
_atom_site_refinement_flags_adp
_atom_site_refinement_flags_occupancy
In1 In 0.5000 0.47402(7) 0.2500 0.0638(3) Uani 1 2 d S T P
Se1 Se 0.50872(5) 0.60502(8) 0.34625(6) 0.0635(3) Uani 1 1 d . . .
Se2 Se 0.40226(6) 0.36425(10) 0.22724(8) 0.0824(4) Uani 1 1 d . . .
Cu1 Cu 0.5000 0.72893(14) 0.2500 0.0605(5) Uani 1 2 d S T P
P1 P 0.59133(10) 0.81323(17) 0.26098(14) 0.0581(6) Uani 1 1 d . . .
C9 C 0.6123(7) 0.6271(12) 0.4721(9) 0.1053(19) Uani 1 1 d . . .
C27 C 0.5799(4) 0.9123(7) 0.1974(6) 0.065(3) Uani 1 1 d . . .
C21 C 0.6294(5) 0.8840(8) 0.3388(6) 0.068(3) Uani 1 1 d . . .
C15 C 0.6542(5) 0.7391(7) 0.2480(6) 0.068(3) Uani 1 1 d . . .
C22 C 0.6930(5) 0.8971(9) 0.3671(7) 0.080(3) Uani 1 1 d . . .
H22 H 0.7192 0.8648 0.3479 0.096 Uiso 1 1 calc R . .
C32 C 0.5656(5) 0.8814(8) 0.1302(6) 0.071(3) Uani 1 1 d . . .
H32 H 0.5619 0.8126 0.1191 0.085 Uiso 1 1 calc R . .
C6 C 0.4046(5) 0.2784(7) 0.0986(6) 0.068(3) Uani 1 1 d . . .
C28 C 0.5834(5) 1.0139(8) 0.2118(5) 0.068(3) Uani 1 1 d . . .
H28 H 0.5917 1.0353 0.2559 0.082 Uiso 1 1 calc R . .
C5 C 0.4533(6) 0.2872(9) 0.0723(7) 0.082(3) Uani 1 1 d . . .
H5 H 0.4947 0.2805 0.1007 0.098 Uiso 1 1 calc R . .
C16 C 0.6572(5) 0.6359(9) 0.2601(7) 0.080(3) Uani 1 1 d . . .
H16 H 0.6276 0.6051 0.2751 0.096 Uiso 1 1 calc R . .
C26 C 0.5912(5) 0.9310(9) 0.3694(7) 0.079(3) Uani 1 1 d . . .
H26 H 0.5479 0.9218 0.3515 0.095 Uiso 1 1 calc R . .
C23 C 0.7189(6) 0.9565(11) 0.4231(7) 0.091(4) Uani 1 1 d . . .
H23 H 0.7622 0.9654 0.4412 0.109 Uiso 1 1 calc R . .
C10 C 0.5931(7) 0.5775(13) 0.5188(8) 0.1053(19) Uani 1 1 d . . .
H10 H 0.5676 0.5205 0.5052 0.126 Uiso 1 1 calc R . .
C8 C 0.5981(7) 0.5838(14) 0.4041(6) 0.103(5) Uani 1 1 d . . .
H8A H 0.6071 0.5114 0.4078 0.123 Uiso 1 1 calc R . .
H8B H 0.6252 0.6153 0.3828 0.123 Uiso 1 1 calc R . .
C20 C 0.6988(5) 0.7824(11) 0.2254(7) 0.084(3) Uani 1 1 d . . .
H20 H 0.6969 0.8519 0.2165 0.101 Uiso 1 1 calc R . .
C19 C 0.7466(5) 0.7241(12) 0.2157(7) 0.087(4) Uani 1 1 d . . .
H19 H 0.7771 0.7551 0.2021 0.105 Uiso 1 1 calc R . .
C31 C 0.5573(6) 0.9537(11) 0.0813(7) 0.089(4) Uani 1 1 d . . .
H31 H 0.5474 0.9325 0.0370 0.107 Uiso 1 1 calc R . .
C14 C 0.6475(7) 0.7159(12) 0.4933(8) 0.1053(19) Uani 1 1 d . . .
H14 H 0.6611 0.7539 0.4639 0.126 Uiso 1 1 calc R . .
C25 C 0.6166(6) 0.9914(12) 0.4262(8) 0.098(4) Uani 1 1 d . . .
H25 H 0.5906 1.0230 0.4459 0.118 Uiso 1 1 calc R . .
C29 C 0.5746(6) 1.0868(9) 0.1606(8) 0.090(4) Uani 1 1 d . . .
H29 H 0.5768 1.1558 0.1710 0.108 Uiso 1 1 calc R . .
C1 C 0.3458(6) 0.2908(11) 0.0543(8) 0.098(4) Uani 1 1 d . . .
H1 H 0.3123 0.2871 0.0700 0.117 Uiso 1 1 calc R . .
C17 C 0.7047(7) 0.5769(11) 0.2498(9) 0.107(5) Uani 1 1 d . . .
H17 H 0.7069 0.5075 0.2589 0.129 Uiso 1 1 calc R . .
C18 C 0.7481(5) 0.6213(12) 0.2263(9) 0.110(6) Uani 1 1 d . . .
H18 H 0.7783 0.5814 0.2176 0.132 Uiso 1 1 calc R . .
C30 C 0.5628(7) 1.0563(12) 0.0950(7) 0.098(4) Uani 1 1 d . . .
H30 H 0.5587 1.1037 0.0611 0.118 Uiso 1 1 calc R . .
C4 C 0.4403(7) 0.3058(12) 0.0040(8) 0.095(4) Uani 1 1 d . . .
H4 H 0.4728 0.3099 -0.0132 0.114 Uiso 1 1 calc R . .
C24 C 0.6795(7) 1.0039(12) 0.4526(8) 0.105(5) Uani 1 1 d . . .
H24 H 0.6967 1.0442 0.4906 0.126 Uiso 1 1 calc R . .
C7 C 0.4194(7) 0.2533(10) 0.1717(7) 0.092(4) Uani 1 1 d . . .
H7A H 0.4634 0.2350 0.1909 0.111 Uiso 1 1 calc R . .
H7B H 0.3950 0.1939 0.1748 0.111 Uiso 1 1 calc R . .
C2 C 0.3335(7) 0.3086(13) -0.0128(8) 0.111(5) Uani 1 1 d . . .
H2 H 0.2921 0.3142 -0.0417 0.134 Uiso 1 1 calc R . .
C12 C 0.6398(7) 0.6880(12) 0.6028(9) 0.1053(19) Uani 1 1 d . . .
H12 H 0.6473 0.7079 0.6470 0.126 Uiso 1 1 calc R . .
C11 C 0.6094(7) 0.6076(12) 0.5831(9) 0.1053(19) Uani 1 1 d . . .
H11 H 0.5979 0.5682 0.6134 0.126 Uiso 1 1 calc R . .
C13 C 0.6625(7) 0.7479(13) 0.5652(8) 0.1053(19) Uani 1 1 d . . .
H13 H 0.6862 0.8058 0.5826 0.126 Uiso 1 1 calc R . .
C3 C 0.3802(7) 0.3179(11) -0.0369(8) 0.100(4) Uani 1 1 d . . .
H3 H 0.3713 0.3328 -0.0822 0.120 Uiso 1 1 calc R . .

loop_
_atom_site_aniso_label
_atom_site_aniso_U_11
_atom_site_aniso_U_22
_atom_site_aniso_U_33
_atom_site_aniso_U_23
_atom_site_aniso_U_13
_atom_site_aniso_U_12
In1 0.0615(6) 0.0552(5) 0.0706(7) 0.000 0.0174(5) 0.000
Se1 0.0606(6) 0.0608(6) 0.0649(7) -0.0005(5) 0.0162(5) 0.0036(4)
Se2 0.0789(8) 0.0779(7) 0.0947(10) -0.0105(7) 0.0355(7) -0.0183(6)
Cu1 0.0488(10) 0.0503(9) 0.0812(14) 0.000 0.0206(9) 0.000
P1 0.0449(12) 0.0539(12) 0.0732(16) 0.0011(11) 0.0172(11) -0.0027(8)
C9 0.099(4) 0.101(4) 0.105(5) 0.002(4) 0.021(4) 0.018(3)
C27 0.051(5) 0.051(5) 0.087(8) 0.002(5) 0.018(5) 0.002(3)
C21 0.051(5) 0.061(5) 0.084(7) 0.001(5) 0.013(5) -0.004(4)
C15 0.056(5) 0.051(5) 0.089(7) -0.005(5) 0.016(5) 0.000(4)
C22 0.062(6) 0.073(6) 0.092(9) -0.010(6) 0.010(6) -0.003(5)
C32 0.084(7) 0.063(6) 0.066(6) 0.004(5) 0.026(6) -0.007(5)
C6 0.072(6) 0.056(5) 0.076(7) -0.013(5) 0.023(5) -0.007(4)
C28 0.075(6) 0.072(6) 0.054(6) 0.005(5) 0.017(5) -0.004(5)
C5 0.076(7) 0.074(7) 0.098(9) -0.010(6) 0.033(7) 0.004(5)
C16 0.065(6) 0.072(6) 0.101(9) -0.005(6) 0.027(6) 0.006(5)
C26 0.058(6) 0.083(7) 0.089(8) -0.019(6) 0.015(6) -0.004(5)
C23 0.070(7) 0.092(8) 0.097(10) -0.025(7) 0.009(7) -0.011(6)
C10 0.099(4) 0.101(4) 0.105(5) 0.002(4) 0.021(4) 0.018(3)
C8 0.097(9) 0.152(14) 0.056(7) -0.025(8) 0.023(6) 0.032(9)
C20 0.060(6) 0.096(8) 0.095(9) 0.005(7) 0.024(6) -0.015(6)
C19 0.043(5) 0.134(12) 0.088(8) -0.011(8) 0.026(5) -0.010(6)
C31 0.086(8) 0.093(9) 0.086(9) 0.009(7) 0.026(7) -0.013(6)
C14 0.099(4) 0.101(4) 0.105(5) 0.002(4) 0.021(4) 0.018(3)
C25 0.076(8) 0.111(10) 0.113(12) -0.018(9) 0.039(8) 0.010(7)
C29 0.093(9) 0.061(6) 0.101(10) 0.007(6) 0.015(7) -0.002(5)
C1 0.068(7) 0.108(10) 0.106(11) -0.020(9) 0.016(7) -0.008(6)
C17 0.080(9) 0.091(9) 0.146(15) -0.022(9) 0.035(9) 0.024(7)
C18 0.044(6) 0.113(11) 0.164(16) -0.028(10) 0.026(8) 0.008(6)
C30 0.105(10) 0.098(9) 0.084(9) 0.030(8) 0.022(8) -0.013(7)
C4 0.083(9) 0.109(10) 0.098(10) 0.004(8) 0.037(8) 0.003(7)
C24 0.100(10) 0.102(9) 0.088(10) -0.010(8) 0.001(8) -0.014(8)
C7 0.111(10) 0.075(7) 0.091(9) -0.001(7) 0.035(8) -0.021(7)
C2 0.086(10) 0.121(11) 0.096(11) -0.012(9) -0.008(8) -0.014(8)
C12 0.099(4) 0.101(4) 0.105(5) 0.002(4) 0.021(4) 0.018(3)
C11 0.099(4) 0.101(4) 0.105(5) 0.002(4) 0.021(4) 0.018(3)
C13 0.099(4) 0.101(4) 0.105(5) 0.002(4) 0.021(4) 0.018(3)
C3 0.095(10) 0.094(9) 0.106(11) -0.005(8) 0.028(9) -0.011(7)

loop_
_atom_type_symbol
_atom_type_description
_atom_type_scat_dispersion_real
_atom_type_scat_dispersion_imag
_atom_type_scat_source
C C 0.0181 0.0091 'International Tables Vol C Tables 4.2.6.8 and 6.1.1.4'
H H 0.0000 0.0000 'International Tables Vol C Tables 4.2.6.8 and 6.1.1.4'
Cu Cu -1.9646 0.5888 'International Tables Vol C Tables 4.2.6.8 and 6.1.1.4'
In In 0.0822 5.0449 'International Tables Vol C Tables 4.2.6.8 and 6.1.1.4'
P P 0.2955 0.4335 'International Tables Vol C Tables 4.2.6.8 and 6.1.1.4'
Se Se -0.7943 1.1372 'International Tables Vol C Tables 4.2.6.8 and 6.1.1.4'

loop_
_exptl_crystal_face_index_h
_exptl_crystal_face_index_k
_exptl_crystal_face_index_l
_exptl_crystal_face_perp_dist
2 -3 -12 0.0957
-11 -5 0 0.0764
5 -6 -10 0.0882
11 5 0 0.0743
4 4 -12 0.1202
-9 6 0 0.0581
11 -5 0 0.0568
5 7 -8 0.1104
-5 8 0 0.0565
4 -8 1 0.0455
14 0 0 0.0699
-4 3 13 0.1090
8 7 0 0.0788
-14 -1 0 0.0607
-2 4 -11 0.1086

loop_
_geom_angle_atom_site_label_1
_geom_angle_atom_site_label_2
_geom_angle_atom_site_label_3
_geom_angle
_geom_angle_site_symmetry_1
_geom_angle_site_symmetry_3
Se1 In1 Se1 98.02(6) . 2_655
Se2 In1 Se1 113.36(4) . 2_655
Se2 In1 Se1 110.21(4) . .
Se2 In1 Se1 113.36(4) 2_655 .
Se2 In1 Se1 110.21(4) 2_655 2_655
Se2 In1 Se2 111.11(7) . 2_655
Cu1 Se1 In1 80.41(5) . .
C8 Se1 In1 100.0(4) . .
C8 Se1 Cu1 111.1(5) . .
C7 Se2 In1 101.0(4) . .
Se1 Cu1 Se1 101.17(8) . 2_655
P1 Cu1 Se1 114.04(7) . .
P1 Cu1 Se1 101.92(7) . 2_655
P1 Cu1 Se1 101.92(7) 2_655 .
P1 Cu1 Se1 114.04(7) 2_655 2_655
P1 Cu1 P1 122.19(14) . 2_655
C27 P1 Cu1 112.1(3) . .
C27 P1 C21 101.9(5) . .
C27 P1 C15 100.9(5) . .
C21 P1 Cu1 117.8(4) . .
C15 P1 Cu1 117.0(3) . .
C15 P1 C21 104.8(5) . .
C10 C9 C8 120.2(16) . .
C10 C9 C14 116.8(17) . .
C14 C9 C8 122.9(17) . .
C32 C27 P1 117.8(7) . .
C28 C27 P1 123.3(9) . .
C28 C27 C32 118.9(10) . .
C22 C21 P1 123.9(10) . .
C22 C21 C26 118.1(11) . .
C26 C21 P1 117.9(7) . .
C16 C15 P1 119.2(9) . .
C16 C15 C20 118.4(11) . .
C20 C15 P1 122.4(9) . .
C21 C22 H22 119.2 . .
C21 C22 C23 121.6(13) . .
C23 C22 H22 119.2 . .
C27 C32 H32 120.3 . .
C31 C32 C27 119.3(11) . .
C31 C32 H32 120.3 . .
C5 C6 C7 120.1(11) . .
C1 C6 C5 116.1(13) . .
C1 C6 C7 123.7(13) . .
C27 C28 H28 119.7 . .
C27 C28 C29 120.7(11) . .
C29 C28 H28 119.7 . .
C6 C5 H5 119.6 . .
C4 C5 C6 120.9(12) . .
C4 C5 H5 119.6 . .
C15 C16 H16 119.8 . .
C15 C16 C17 120.3(13) . .
C17 C16 H16 119.8 . .
C21 C26 H26 119.5 . .
C25 C26 C21 121.1(11) . .
C25 C26 H26 119.5 . .
C22 C23 H23 120.4 . .
C22 C23 C24 119.2(12) . .
C24 C23 H23 120.4 . .
C9 C10 H10 118.4 . .
C11 C10 C9 123.1(17) . .
C11 C10 H10 118.4 . .
Se1 C8 H8A 109.2 . .
Se1 C8 H8B 109.2 . .
C9 C8 Se1 112.2(9) . .
C9 C8 H8A 109.2 . .
C9 C8 H8B 109.2 . .
H8A C8 H8B 107.9 . .
C15 C20 H20 119.2 . .
C15 C20 C19 121.6(13) . .
C19 C20 H20 119.2 . .
C20 C19 H19 120.3 . .
C18 C19 C20 119.4(12) . .
C18 C19 H19 120.3 . .
C32 C31 H31 118.6 . .
C32 C31 C30 122.8(14) . .
C30 C31 H31 118.6 . .
C9 C14 H14 121.2 . .
C9 C14 C13 117.7(17) . .
C13 C14 H14 121.2 . .
C26 C25 H25 120.3 . .
C24 C25 C26 119.4(14) . .
C24 C25 H25 120.3 . .
C28 C29 H29 119.8 . .
C30 C29 C28 120.4(12) . .
C30 C29 H29 119.8 . .
C6 C1 H1 118.7 . .
C6 C1 C2 122.5(15) . .
C2 C1 H1 118.7 . .
C16 C17 H17 119.8 . .
C18 C17 C16 120.4(14) . .
C18 C17 H17 119.8 . .
C19 C18 C17 119.8(13) . .
C19 C18 H18 120.1 . .
C17 C18 H18 120.1 . .
C31 C30 C29 117.9(13) . .
C31 C30 H30 121.0 . .
C29 C30 H30 121.0 . .
C5 C4 H4 120.3 . .
C3 C4 C5 119.4(15) . .
C3 C4 H4 120.3 . .
C23 C24 H24 119.7 . .
C25 C24 C23 120.5(14) . .
C25 C24 H24 119.7 . .
Se2 C7 H7A 108.4 . .
Se2 C7 H7B 108.4 . .
C6 C7 Se2 115.3(9) . .
C6 C7 H7A 108.4 . .
C6 C7 H7B 108.4 . .
H7A C7 H7B 107.5 . .
C1 C2 H2 119.7 . .
C3 C2 C1 120.7(14) . .
C3 C2 H2 119.7 . .
C11 C12 H12 117.4 . .
C11 C12 C13 125.2(19) . .
C13 C12 H12 117.4 . .
C10 C11 H11 119.5 . .
C12 C11 C10 121(2) . .
C12 C11 H11 119.5 . .
C14 C13 H13 122.0 . .
C12 C13 C14 116.0(16) . .
C12 C13 H13 122.0 . .
C4 C3 H3 119.9 . .
C2 C3 C4 120.3(16) . .
C2 C3 H3 119.9 . .

loop_
_geom_bond_atom_site_label_1
_geom_bond_atom_site_label_2
_geom_bond_distance
_geom_bond_site_symmetry_2
In1 Se1 2.6225(13) 2_655
In1 Se1 2.6225(13) .
In1 Se2 2.5483(13) 2_655
In1 Se2 2.5483(13) .
Se1 Cu1 2.5623(16) .
Se1 C8 1.995(14) .
Se2 C7 1.992(14) .
Cu1 Se1 2.5624(16) 2_655
Cu1 P1 2.290(2) 2_655
Cu1 P1 2.290(2) .
P1 C27 1.825(11) .
P1 C21 1.828(11) .
P1 C15 1.825(11) .
C9 C10 1.38(2) .
C9 C8 1.48(2) .
C9 C14 1.40(2) .
C27 C32 1.407(16) .
C27 C28 1.365(15) .
C21 C22 1.370(15) .
C21 C26 1.393(17) .
C15 C16 1.376(16) .
C15 C20 1.381(16) .
C22 H22 0.9300 .
C22 C23 1.371(18) .
C32 H32 0.9300 .
C32 C31 1.370(18) .
C6 C5 1.402(17) .
C6 C1 1.352(17) .
C6 C7 1.506(18) .
C28 H28 0.9300 .
C28 C29 1.408(17) .
C5 H5 0.9300 .
C5 C4 1.394(19) .
C16 H16 0.9300 .
C16 C17 1.405(17) .
C26 H26 0.9300 .
C26 C25 1.391(19) .
C23 H23 0.9300 .
C23 C24 1.40(2) .
C10 H10 0.9300 .
C10 C11 1.34(2) .
C8 H8A 0.9700 .
C8 H8B 0.9700 .
C20 H20 0.9300 .
C20 C19 1.401(18) .
C19 H19 0.9300 .
C19 C18 1.37(2) .
C31 H31 0.9300 .
C31 C30 1.37(2) .
C14 H14 0.9300 .
C14 C13 1.50(2) .
C25 H25 0.9300 .
C25 C24 1.350(19) .
C29 H29 0.9300 .
C29 C30 1.38(2) .
C1 H1 0.9300 .
C1 C2 1.37(2) .
C17 H17 0.9300 .
C17 C18 1.37(2) .
C18 H18 0.9300 .
C30 H30 0.9300 .
C4 H4 0.9300 .
C4 C3 1.35(2) .
C24 H24 0.9300 .
C7 H7A 0.9700 .
C7 H7B 0.9700 .
C2 H2 0.9300 .
C2 C3 1.33(2) .
C12 H12 0.9300 .
C12 C11 1.25(2) .
C12 C13 1.34(2) .
C11 H11 0.9300 .
C13 H13 0.9300 .
C3 H3 0.9300 .

loop_
_exptl_oxdiff_crystal_face_indexfrac_h
_exptl_oxdiff_crystal_face_indexfrac_k
_exptl_oxdiff_crystal_face_indexfrac_l
_exptl_oxdiff_crystal_face_x
_exptl_oxdiff_crystal_face_y
_exptl_oxdiff_crystal_face_z
1.8386 -3.2699 -12.3978 -0.6502 -0.4542 0.6091
-11.0028 -4.9941 -0.0041 -0.9163 -0.0241 -0.3684
4.9925 -6.0021 -10.0054 -0.6743 -0.0133 0.7615
11.0028 4.9941 0.0041 0.9163 0.0241 0.3684
3.9903 3.9986 -11.9933 0.1041 -0.8641 0.4739
-9.0024 6.0048 0.0082 0.1502 -0.7228 -0.6122
11.0030 -5.0059 -0.0074 0.0245 0.7208 0.6764
4.9941 6.9978 -7.9909 0.5556 -0.7990 0.2933
-4.9871 7.9603 0.1026 0.4997 -0.7177 -0.4850
4.1832 -8.0673 0.6538 -0.5169 0.7434 0.4244
13.8072 0.4872 0.0002 0.6345 0.4330 0.6403
-4.1901 3.2645 12.6861 0.5592 0.3923 -0.7303
8.0020 6.9957 0.0069 0.9663 -0.2169 0.1644
-13.7297 -0.5364 -0.1934 -0.6424 -0.4386 -0.6285
-2.0104 4.0017 -10.9926 -0.1172 -1.0072 0.1550
